data_7227325
loop_
_publ_author_name
'Zhao, Tian'
'Heering, Christian'
'Boldog, Ishtvan'
'Domasevitch, Konstantin V.'
'Janiak, Christoph'

_publ_section_title
;
 A view on systematic truncation of tetrahedral ligands for coordination
 polymers
;
_journal_issue 5
_journal_name_full CrystEngComm
_journal_page_first 776
_journal_paper_doi 10.1039/C6CE02384C
_journal_volume 19
_journal_year 2017
_chemical_formula_moiety
;
C31 H26 O6 3-, Cd 2+, C2 H8 N +, C3 H7 N O, 2(H2 O)
;
_chemical_formula_sum 'C36 H44 Cd N2 O9'
_chemical_formula_weight 761.16
_chemical_name_systematic
'poly-[dimethylammonium \m~6~-(((adamantane-1,3,5-triyl)- -tri(phen-4-yl))-tri-(carboxylato-\k^2^O,O'))- -(N,N-dimethylformamide-\kO)-cadmium(II)],solvate with N,N-dimethylformamide and water'
_space_group_crystal_system triclinic
_space_group_IT_number 2
_space_group_name_Hall '-P 1'
_space_group_name_H-M_alt 'P -1'
_symmetry_space_group_name_Hall '-P 1'
_symmetry_space_group_name_H-M 'P -1'
_atom_sites_solution_hydrogens geom
_audit_creation_method SHELXL-2014
_audit_update_record
;
2016-11-14 deposited with the CCDC.
2016-12-23 downloaded from the CCDC.
;
_cell_angle_alpha 70.055(2)
_cell_angle_beta 79.314(2)
_cell_angle_gamma 87.896(2)
_cell_formula_units_Z 2
_cell_length_a 11.0682(4)
_cell_length_b 13.5036(5)
_cell_length_c 14.6691(5)
_cell_measurement_reflns_used 9988
_cell_measurement_temperature 296(2)
_cell_measurement_theta_max 26.15
_cell_measurement_theta_min 2.42
_cell_volume 2024.37(13)
_computing_cell_refinement 'Bruker SAINT'
_computing_data_collection 'Bruker APEX2'
_computing_data_reduction 'Bruker SAINT'
_computing_molecular_graphics 'Diamond 3.0 (Crystal Impact, 2012)'
_computing_publication_material 'WinGX suite (Farrugia, 2012)'
_computing_structure_refinement 'SHELXL-2014 (Sheldrick, 2015)'
_computing_structure_solution 'SHELXS-2014 (Sheldrick, 2015)'
_diffrn_ambient_temperature 296(2)
_diffrn_measured_fraction_theta_full 0.998
_diffrn_measured_fraction_theta_max 0.991
_diffrn_measurement_device_type 'Bruker APEX-II CCD'
_diffrn_measurement_method '\f and \w scans'
_diffrn_radiation_monochromator graphite
_diffrn_radiation_type MoK\a
_diffrn_radiation_wavelength 0.71073
_diffrn_reflns_av_R_equivalents 0.0346
_diffrn_reflns_av_unetI/netI 0.0418
_diffrn_reflns_Laue_measured_fraction_full 0.998
_diffrn_reflns_Laue_measured_fraction_max 0.991
_diffrn_reflns_limit_h_max 13
_diffrn_reflns_limit_h_min -13
_diffrn_reflns_limit_k_max 16
_diffrn_reflns_limit_k_min -16
_diffrn_reflns_limit_l_max 18
_diffrn_reflns_limit_l_min -18
_diffrn_reflns_number 29470
_diffrn_reflns_point_group_measured_fraction_full 0.998
_diffrn_reflns_point_group_measured_fraction_max 0.991
_diffrn_reflns_theta_full 25.242
_diffrn_reflns_theta_max 26.571
_diffrn_reflns_theta_min 1.605
_diffrn_source 'fine-focus sealed tube'
_exptl_absorpt_coefficient_mu 0.586
_exptl_absorpt_correction_T_max 0.7454
_exptl_absorpt_correction_T_min 0.7003
_exptl_absorpt_correction_type multi-scan
_exptl_absorpt_process_details 'SADABS-2008/1 (Bruker, 2008)'
_exptl_crystal_colour colourless
_exptl_crystal_density_diffrn 1.222
_exptl_crystal_density_method 'not measured'
_exptl_crystal_description block
_exptl_crystal_F_000 753
_exptl_crystal_recrystallization_method 'Low-temperature solvothermal crystallization from DMF'
_exptl_crystal_size_max 0.10
_exptl_crystal_size_mid 0.10
_exptl_crystal_size_min 0.10
_refine_diff_density_max 1.658
_refine_diff_density_min -0.959
_refine_diff_density_rms 0.160
_refine_ls_extinction_method none
_refine_ls_goodness_of_fit_ref 1.073
_refine_ls_hydrogen_treatment constr
_refine_ls_matrix_type full
_refine_ls_number_parameters 437
_refine_ls_number_reflns 8372
_refine_ls_number_restraints 9
_refine_ls_restrained_S_all 1.082
_refine_ls_R_factor_all 0.0910
_refine_ls_R_factor_gt 0.0713
_refine_ls_shift/su_max 0.001
_refine_ls_shift/su_mean 0.000
_refine_ls_structure_factor_coef Fsqd
_refine_ls_weighting_details 'w=1/[\s^2^(Fo^2^)+(0.1337P)^2^+4.4821P] where P=(Fo^2^+2Fc^2^)/3'
_refine_ls_weighting_scheme calc
_refine_ls_wR_factor_gt 0.2032
_refine_ls_wR_factor_ref 0.2217
_reflns_Friedel_coverage 0.000
_reflns_number_gt 6559
_reflns_number_total 8372
_reflns_threshold_expression 'I > 2\s(I)'
_cod_data_source_file c6ce02384c2.cif
_cod_data_source_block CdL3
_cod_depositor_comments 'Adding full bibliography for 7227324--7227326.cif.'
_cod_database_code 7227325
_shelx_space_group_comment
;
The symmetry employed for this shelxl refinement is uniquely defined
by the following loop, which should always be used as a source of
symmetry information in preference to the above space-group names.
They are only intended as comments.
;
_shelx_estimated_absorpt_t_min 0.944
_shelx_estimated_absorpt_t_max 0.944
_shelxl_version_number 2014-3

loop_
_space_group_symop_operation_xyz
'x, y, z'
'-x, -y, -z'

loop_
_atom_site_label
_atom_site_type_symbol
_atom_site_fract_x
_atom_site_fract_y
_atom_site_fract_z
_atom_site_U_iso_or_equiv
_atom_site_adp_type
_atom_site_occupancy
_atom_site_site_symmetry_order
_atom_site_calc_flag
_atom_site_refinement_flags_posn
_atom_site_refinement_flags_adp
_atom_site_refinement_flags_occupancy
_atom_site_disorder_assembly
_atom_site_disorder_group
C1 C 0.7419(4) 0.5588(3) 0.5066(4) 0.0275(10) Uani 1 1 d . . . . .
C2 C 0.6645(5) 0.4940(4) 0.6064(4) 0.0280(10) Uani 1 1 d . . . . .
H2A H 0.7162 0.4436 0.6450 0.034 Uiso 1 1 calc R U . . .
H2B H 0.6000 0.4550 0.5954 0.034 Uiso 1 1 calc R U . . .
C3 C 0.6057(5) 0.5657(4) 0.6649(4) 0.0292(10) Uani 1 1 d . . . . .
C4 C 0.5257(5) 0.6467(4) 0.6017(4) 0.0305(10) Uani 1 1 d . . . . .
H4A H 0.4591 0.6098 0.5910 0.037 Uiso 1 1 calc R U . . .
H4B H 0.4899 0.6927 0.6371 0.037 Uiso 1 1 calc R U . . .
C5 C 0.6002(5) 0.7128(4) 0.5023(4) 0.0299(10) Uani 1 1 d . . . . .
C6 C 0.7052(5) 0.7721(4) 0.5193(4) 0.0362(12) Uani 1 1 d . . . . .
H6A H 0.6715 0.8198 0.5536 0.043 Uiso 1 1 calc R U . . .
H6B H 0.7542 0.8133 0.4565 0.043 Uiso 1 1 calc R U . . .
C7 C 0.7869(5) 0.6911(4) 0.5817(4) 0.0355(11) Uani 1 1 d . . . . .
H7 H 0.8529 0.7290 0.5935 0.043 Uiso 1 1 calc R U . . .
C8 C 0.8436(5) 0.6200(4) 0.5253(4) 0.0326(11) Uani 1 1 d . . . . .
H8A H 0.8973 0.5708 0.5629 0.039 Uiso 1 1 calc R U . . .
H8B H 0.8926 0.6622 0.4628 0.039 Uiso 1 1 calc R U . . .
C9 C 0.7100(5) 0.6262(4) 0.6807(4) 0.0346(11) Uani 1 1 d . . . . .
H9A H 0.6757 0.6725 0.7163 0.042 Uiso 1 1 calc R U . . .
H9B H 0.7620 0.5768 0.7200 0.042 Uiso 1 1 calc R U . . .
C10 C 0.6574(5) 0.6387(4) 0.4470(4) 0.0282(10) Uani 1 1 d . . . . .
H10A H 0.7048 0.6802 0.3835 0.034 Uiso 1 1 calc R U . . .
H10B H 0.5924 0.6010 0.4353 0.034 Uiso 1 1 calc R U . . .
C11 C 0.7983(4) 0.4886(4) 0.4479(3) 0.0267(9) Uani 1 1 d . . . . .
C12 C 0.8729(5) 0.5338(4) 0.3547(4) 0.0337(11) Uani 1 1 d . . . . .
H12 H 0.8849 0.6066 0.3283 0.040 Uiso 1 1 calc R U . . .
C13 C 0.9286(5) 0.4725(4) 0.3017(4) 0.0341(11) Uani 1 1 d . . . . .
H13 H 0.9767 0.5045 0.2398 0.041 Uiso 1 1 calc R U . . .
C14 C 0.9138(5) 0.3630(4) 0.3398(4) 0.0330(11) Uani 1 1 d . . . . .
C15 C 0.8391(5) 0.3179(4) 0.4305(4) 0.0342(11) Uani 1 1 d . . . . .
H15 H 0.8265 0.2451 0.4562 0.041 Uiso 1 1 calc R U . . .
C16 C 0.7823(5) 0.3797(4) 0.4839(4) 0.0327(10) Uani 1 1 d . . . . .
H16 H 0.7326 0.3475 0.5451 0.039 Uiso 1 1 calc R U . . .
C17 C 0.9835(5) 0.2948(5) 0.2859(4) 0.0404(12) Uani 1 1 d . . . . .
C21 C 0.5260(5) 0.4961(4) 0.7613(4) 0.0323(11) Uani 1 1 d . . . . .
C22 C 0.5577(6) 0.4782(5) 0.8524(4) 0.0486(14) Uani 1 1 d . . . . .
H22 H 0.6288 0.5096 0.8569 0.058 Uiso 1 1 calc R U . . .
C23 C 0.4815(7) 0.4120(5) 0.9387(4) 0.0512(16) Uani 1 1 d . . . . .
H23 H 0.5036 0.4007 0.9995 0.061 Uiso 1 1 calc R U . . .
C24 C 0.3760(6) 0.3639(4) 0.9357(4) 0.0393(12) Uani 1 1 d . . . . .
C25 C 0.3451(6) 0.3829(5) 0.8437(4) 0.0458(14) Uani 1 1 d . . . . .
H25 H 0.2737 0.3520 0.8393 0.055 Uiso 1 1 calc R U . . .
C26 C 0.4183(6) 0.4465(5) 0.7598(4) 0.0431(13) Uani 1 1 d . . . . .
H26 H 0.3955 0.4570 0.6993 0.052 Uiso 1 1 calc R U . . .
C27 C 1.2945(6) 0.2971(4) 0.0286(4) 0.0427(14) Uani 1 1 d . . . . .
C31 C 0.5172(5) 0.7930(4) 0.4433(4) 0.0320(11) Uani 1 1 d . . . . .
C32 C 0.4581(5) 0.8663(4) 0.4833(4) 0.0362(12) Uani 1 1 d . . . . .
H32 H 0.4708 0.8657 0.5444 0.043 Uiso 1 1 calc R U . . .
C33 C 0.3806(5) 0.9399(4) 0.4334(4) 0.0387(12) Uani 1 1 d . . . . .
H33 H 0.3426 0.9881 0.4612 0.046 Uiso 1 1 calc R U . . .
C34 C 0.3597(6) 0.9420(4) 0.3430(4) 0.0417(13) Uani 1 1 d . . . . .
C35 C 0.4165(6) 0.8688(4) 0.3032(4) 0.0454(14) Uani 1 1 d . . . . .
H35 H 0.4025 0.8689 0.2425 0.054 Uiso 1 1 calc R U . . .
C36 C 0.4940(5) 0.7952(4) 0.3531(4) 0.0380(12) Uani 1 1 d . . . . .
H36 H 0.5310 0.7466 0.3254 0.046 Uiso 1 1 calc R U . . .
C37 C 0.2784(6) 1.0233(5) 0.2880(5) 0.0484(15) Uani 1 1 d . . . . .
C41 C 0.8690(19) 0.157(2) 0.1567(19) 0.117(8) Uiso 0.5 1 d D . P . .
C42 C 0.7699(15) 0.0350(12) 0.3206(11) 0.012(3) Uiso 0.25 1 d D . P . .
C43 C 0.7265(17) 0.2403(14) 0.2212(14) 0.024(4) Uiso 0.25 1 d D . P . .
C53 C 0.8912(11) 0.4882(10) 0.0313(9) 0.046(3) Uiso 0.5 1 d . . P . .
N53 N 0.991(2) 0.5331(16) 0.0003(18) 0.054(5) Uiso 0.25 1 d . . P . .
C55 C 0.9515(9) 0.0016(9) 0.4839(8) 0.058(3) Uiso 0.75 1 d . . P . .
C56 C 0.9946(11) -0.0754(9) 0.4389(9) 0.071(3) Uiso 0.75 1 d . . P E .
C59 C 1.0273(13) 0.7416(11) 0.1064(11) 0.055(3) Uiso 0.5 1 d . . P . .
C60 C 1.145(3) 0.759(3) 0.216(2) 0.138(10) Uiso 0.5 1 d . . P . .
C61 C 0.975(3) 0.859(3) 0.206(2) 0.135(9) Uiso 0.5 1 d . . P . .
Cd1 Cd 1.14036(4) 0.18176(3) 0.19252(3) 0.03931(18) Uani 1 1 d . . . . .
N1 N 0.743(4) 0.134(3) 0.230(3) 0.150 Uiso 0.25 1 d D U P A .
N2 N 1.0581(13) 0.7794(11) 0.1702(10) 0.070(3) Uiso 0.5 1 d . . P . .
O1 O 0.9810(4) 0.1979(3) 0.3283(3) 0.0485(10) Uani 1 1 d . . . . .
O2 O 1.0468(4) 0.3378(4) 0.2026(3) 0.0548(11) Uani 1 1 d . . . . .
O3 O 1.1986(5) 0.2548(4) 0.0213(3) 0.0602(12) Uani 1 1 d . . . . .
O4 O 1.3235(4) 0.2849(4) 0.1091(3) 0.0533(11) Uani 1 1 d . . . . .
O5 O 1.2589(5) 0.0232(4) 0.2069(4) 0.0658(15) Uani 1 1 d . . . . .
O6 O 1.2307(5) 0.0892(4) 0.3265(4) 0.0638(14) Uani 1 1 d . . . . .
O7 O 0.9750(7) 0.1003(5) 0.1709(5) 0.092(2) Uani 1 1 d D . . . .
O10 O 1.0782(11) 0.6718(9) 0.0856(9) 0.076(3) Uiso 0.5 1 d . . P . .
N1A N 0.742(3) 0.141(3) 0.208(3) 0.100 Uiso 0.25 1 d D U P A 1
C42A C 0.772(3) 0.029(2) 0.290(2) 0.050 Uiso 0.25 1 d D U P A 1
C43A C 0.688(4) 0.242(3) 0.181(4) 0.127(18) Uiso 0.25 1 d D . P A 1
O12 O 0.233(3) 1.091(3) -0.067(3) 0.238(14) Uiso 0.5 1 d . . P B 1
C50 C 0.4627(14) 0.8211(13) 0.8077(12) 0.063(4) Uiso 0.5 1 d . . P C 2
C51 C 0.3501(9) 0.8493(7) 0.7693(7) 0.0269(18) Uiso 0.5 1 d . . P C 2
C52 C 0.3155(10) 0.9456(9) 0.7191(8) 0.039(2) Uiso 0.5 1 d . . P C 2
O11 O 0.415(3) 0.973(3) -0.016(3) 0.282(18) Uiso 0.5 1 d . . P D 2
N55 N 0.9498(14) -0.0336(13) 0.4707(11) 0.020(3) Uiso 0.25 1 d . . P E 2

loop_
_atom_site_aniso_label
_atom_site_aniso_U_11
_atom_site_aniso_U_22
_atom_site_aniso_U_33
_atom_site_aniso_U_23
_atom_site_aniso_U_13
_atom_site_aniso_U_12
C1 0.033(3) 0.022(2) 0.030(2) -0.0097(18) -0.011(2) 0.0054(18)
C2 0.035(3) 0.023(2) 0.030(2) -0.0114(19) -0.013(2) 0.0072(18)
C3 0.037(3) 0.025(2) 0.029(2) -0.0118(19) -0.013(2) 0.0061(19)
C4 0.038(3) 0.024(2) 0.035(3) -0.014(2) -0.015(2) 0.0094(19)
C5 0.038(3) 0.023(2) 0.034(3) -0.0117(19) -0.015(2) 0.0084(19)
C6 0.048(3) 0.024(2) 0.044(3) -0.015(2) -0.022(2) 0.006(2)
C7 0.042(3) 0.027(2) 0.045(3) -0.015(2) -0.023(2) 0.003(2)
C8 0.035(3) 0.027(2) 0.038(3) -0.010(2) -0.014(2) 0.003(2)
C9 0.044(3) 0.030(2) 0.039(3) -0.017(2) -0.021(2) 0.008(2)
C10 0.037(3) 0.021(2) 0.031(2) -0.0103(18) -0.014(2) 0.0059(19)
C11 0.030(2) 0.025(2) 0.028(2) -0.0086(18) -0.0128(19) 0.0035(18)
C12 0.040(3) 0.025(2) 0.033(3) -0.0059(19) -0.007(2) 0.001(2)
C13 0.035(3) 0.036(3) 0.028(2) -0.006(2) -0.008(2) 0.005(2)
C14 0.035(3) 0.035(3) 0.033(3) -0.015(2) -0.011(2) 0.008(2)
C15 0.043(3) 0.023(2) 0.037(3) -0.012(2) -0.008(2) 0.002(2)
C16 0.035(3) 0.029(2) 0.033(3) -0.009(2) -0.008(2) 0.002(2)
C17 0.039(3) 0.047(3) 0.042(3) -0.022(3) -0.012(2) 0.009(2)
C21 0.045(3) 0.027(2) 0.030(2) -0.014(2) -0.014(2) 0.011(2)
C22 0.061(4) 0.053(3) 0.035(3) -0.011(3) -0.022(3) 0.002(3)
C23 0.077(5) 0.049(3) 0.030(3) -0.009(3) -0.024(3) 0.008(3)
C24 0.059(4) 0.031(3) 0.031(3) -0.014(2) -0.013(2) 0.011(2)
C25 0.054(4) 0.052(3) 0.034(3) -0.017(3) -0.009(3) -0.007(3)
C26 0.054(4) 0.050(3) 0.029(3) -0.015(2) -0.014(2) 0.001(3)
C27 0.062(4) 0.034(3) 0.034(3) -0.015(2) -0.011(3) 0.016(3)
C31 0.043(3) 0.020(2) 0.036(3) -0.0095(19) -0.015(2) 0.007(2)
C32 0.050(3) 0.025(2) 0.040(3) -0.014(2) -0.017(2) 0.010(2)
C33 0.052(3) 0.024(2) 0.046(3) -0.014(2) -0.019(3) 0.015(2)
C34 0.056(4) 0.026(2) 0.048(3) -0.012(2) -0.026(3) 0.016(2)
C35 0.068(4) 0.035(3) 0.040(3) -0.014(2) -0.026(3) 0.018(3)
C36 0.053(3) 0.026(2) 0.041(3) -0.014(2) -0.019(2) 0.015(2)
C37 0.068(4) 0.035(3) 0.045(3) -0.010(2) -0.028(3) 0.020(3)
Cd1 0.0598(3) 0.0260(2) 0.0309(2) -0.00686(16) -0.01360(18) 0.01604(17)
O1 0.067(3) 0.039(2) 0.041(2) -0.0161(18) -0.013(2) 0.0217(19)
O2 0.068(3) 0.047(2) 0.045(2) -0.022(2) 0.009(2) 0.002(2)
O3 0.081(3) 0.065(3) 0.031(2) -0.009(2) -0.011(2) -0.013(3)
O4 0.070(3) 0.058(3) 0.033(2) -0.0140(19) -0.019(2) 0.012(2)
O5 0.108(4) 0.041(2) 0.061(3) -0.020(2) -0.051(3) 0.036(3)
O6 0.097(4) 0.046(2) 0.060(3) -0.025(2) -0.042(3) 0.043(3)
O7 0.118(5) 0.080(4) 0.090(4) -0.036(4) -0.032(4) -0.016(4)

loop_
_atom_type_symbol
_atom_type_description
_atom_type_scat_dispersion_real
_atom_type_scat_dispersion_imag
_atom_type_scat_source
C C 0.0033 0.0016 'International Tables Vol C Tables 4.2.6.8 and 6.1.1.4'
H H 0.0000 0.0000 'International Tables Vol C Tables 4.2.6.8 and 6.1.1.4'
Cd Cd -0.8075 1.2024 'International Tables Vol C Tables 4.2.6.8 and 6.1.1.4'
N N 0.0061 0.0033 'International Tables Vol C Tables 4.2.6.8 and 6.1.1.4'
O O 0.0106 0.0060 'International Tables Vol C Tables 4.2.6.8 and 6.1.1.4'

loop_
_geom_angle_atom_site_label_1
_geom_angle_atom_site_label_2
_geom_angle_atom_site_label_3
_geom_angle
_geom_angle_site_symmetry_1
_geom_angle_site_symmetry_3
C11 C1 C2 111.6(4) . .
C11 C1 C8 110.2(4) . .
C2 C1 C8 108.7(4) . .
C11 C1 C10 109.3(4) . .
C2 C1 C10 108.2(4) . .
C8 C1 C10 108.7(4) . .
C1 C2 C3 111.4(4) . .
C1 C2 H2A 109.3 . .
C3 C2 H2A 109.3 . .
C1 C2 H2B 109.3 . .
C3 C2 H2B 109.3 . .
H2A C2 H2B 108.0 . .
C9 C3 C21 113.6(4) . .
C9 C3 C4 108.1(4) . .
C21 C3 C4 110.2(4) . .
C9 C3 C2 107.9(4) . .
C21 C3 C2 108.3(4) . .
C4 C3 C2 108.6(4) . .
C5 C4 C3 111.8(4) . .
C5 C4 H4A 109.2 . .
C3 C4 H4A 109.2 . .
C5 C4 H4B 109.2 . .
C3 C4 H4B 109.2 . .
H4A C4 H4B 107.9 . .
C4 C5 C31 109.8(4) . .
C4 C5 C6 109.3(4) . .
C31 C5 C6 109.1(4) . .
C4 C5 C10 108.8(4) . .
C31 C5 C10 111.7(4) . .
C6 C5 C10 108.3(4) . .
C5 C6 C7 109.1(4) . .
C5 C6 H6A 109.9 . .
C7 C6 H6A 109.9 . .
C5 C6 H6B 109.9 . .
C7 C6 H6B 109.9 . .
H6A C6 H6B 108.3 . .
C8 C7 C9 110.6(4) . .
C8 C7 C6 109.3(4) . .
C9 C7 C6 109.9(4) . .
C8 C7 H7 109.0 . .
C9 C7 H7 109.0 . .
C6 C7 H7 109.0 . .
C7 C8 C1 110.0(4) . .
C7 C8 H8A 109.7 . .
C1 C8 H8A 109.7 . .
C7 C8 H8B 109.7 . .
C1 C8 H8B 109.7 . .
H8A C8 H8B 108.2 . .
C7 C9 C3 110.4(4) . .
C7 C9 H9A 109.6 . .
C3 C9 H9A 109.6 . .
C7 C9 H9B 109.6 . .
C3 C9 H9B 109.6 . .
H9A C9 H9B 108.1 . .
C5 C10 C1 111.3(4) . .
C5 C10 H10A 109.4 . .
C1 C10 H10A 109.4 . .
C5 C10 H10B 109.4 . .
C1 C10 H10B 109.4 . .
H10A C10 H10B 108.0 . .
C16 C11 C12 117.2(4) . .
C16 C11 C1 122.8(4) . .
C12 C11 C1 120.0(4) . .
C13 C12 C11 121.3(5) . .
C13 C12 H12 119.3 . .
C11 C12 H12 119.3 . .
C12 C13 C14 120.8(5) . .
C12 C13 H13 119.6 . .
C14 C13 H13 119.6 . .
C15 C14 C13 118.4(5) . .
C15 C14 C17 120.6(5) . .
C13 C14 C17 120.9(5) . .
C14 C15 C16 120.8(5) . .
C14 C15 H15 119.6 . .
C16 C15 H15 119.6 . .
C11 C16 C15 121.4(5) . .
C11 C16 H16 119.3 . .
C15 C16 H16 119.3 . .
O1 C17 O2 121.9(5) . .
O1 C17 C14 118.9(5) . .
O2 C17 C14 119.1(5) . .
O1 C17 Cd1 63.7(3) . .
O2 C17 Cd1 58.3(3) . .
C14 C17 Cd1 171.8(4) . .
C22 C21 C26 117.3(5) . .
C22 C21 C3 122.2(5) . .
C26 C21 C3 120.5(4) . .
C21 C22 C23 119.6(6) . .
C21 C22 H22 120.2 . .
C23 C22 H22 120.2 . .
C24 C23 C22 122.3(5) . .
C24 C23 H23 118.9 . .
C22 C23 H23 118.9 . .
C23 C24 C25 117.5(5) . .
C23 C24 C27 121.1(5) . 1_456
C25 C24 C27 121.3(6) . 1_456
C26 C25 C24 120.8(6) . .
C26 C25 H25 119.6 . .
C24 C25 H25 119.6 . .
C25 C26 C21 122.5(5) . .
C25 C26 H26 118.7 . .
C21 C26 H26 118.7 . .
O4 C27 O3 122.4(6) . .
O4 C27 C24 119.3(6) . 1_654
O3 C27 C24 118.3(5) . 1_654
O4 C27 Cd1 62.3(3) . .
O3 C27 Cd1 60.2(3) . .
C24 C27 Cd1 177.6(4) 1_654 .
C36 C31 C32 117.6(5) . .
C36 C31 C5 123.5(4) . .
C32 C31 C5 118.8(4) . .
C33 C32 C31 121.1(5) . .
C33 C32 H32 119.4 . .
C31 C32 H32 119.4 . .
C34 C33 C32 120.6(5) . .
C34 C33 H33 119.7 . .
C32 C33 H33 119.7 . .
C33 C34 C35 118.8(5) . .
C33 C34 C37 120.5(5) . .
C35 C34 C37 120.7(5) . .
C34 C35 C36 120.6(5) . .
C34 C35 H35 119.7 . .
C36 C35 H35 119.7 . .
C31 C36 C35 121.3(5) . .
C31 C36 H36 119.3 . .
C35 C36 H36 119.3 . .
O5 C37 O6 122.0(5) 1_465 1_465
O5 C37 C34 119.7(5) 1_465 .
O6 C37 C34 118.3(5) 1_465 .
O5 C37 Cd1 63.7(3) 1_465 1_465
O6 C37 Cd1 58.4(3) 1_465 1_465
C34 C37 Cd1 175.5(4) . 1_465
O7 C41 N1A 134(2) . .
O7 C41 N1 126(2) . .
N1A C41 N1 11(3) . .
C52 C42 N1 48.7(18) 2_666 .
N1 C42 N1A 6(3) . .
C43A C43 N1 85(4) . .
C43A C43 N1A 74(3) . .
N1 C43 N1A 12(3) . .
N1 C43 C51 42.8(19) . 2_666
N53 C53 N53 41.1(17) . 2_765
N53 N53 C53 78(3) 2_765 .
N53 N53 C53 61(3) 2_765 2_765
C53 N53 C53 138.9(17) . 2_765
N55 C55 C55 108(3) . 2_756
N55 C55 C56 21.3(19) . .
C55 C55 C56 91.4(12) 2_756 .
N55 C55 N55 129(2) . 2_756
C55 C55 N55 20.9(7) 2_756 2_756
C56 C55 N55 111.8(10) . 2_756
N55 C55 C56 154(2) . 2_756
C55 C55 C56 48.2(9) 2_756 2_756
C56 C55 C56 139.7(7) . 2_756
N55 C55 C56 28.2(7) 2_756 2_756
N55 C56 C55 13.0(12) . .
N55 C56 C55 51.3(11) . 2_756
C55 C56 C55 40.3(7) . 2_756
O10 C59 N2 123.5(14) . .
O7 Cd1 O6 116.4(2) . .
O7 Cd1 O3 89.0(2) . .
O6 Cd1 O3 137.81(19) . .
O7 Cd1 O2 99.0(2) . .
O6 Cd1 O2 114.40(16) . .
O3 Cd1 O2 92.12(17) . .
O7 Cd1 O4 144.1(2) . .
O6 Cd1 O4 91.99(18) . .
O3 Cd1 O4 55.31(16) . .
O2 Cd1 O4 87.52(16) . .
O7 Cd1 O5 90.2(2) . .
O6 Cd1 O5 54.86(15) . .
O3 Cd1 O5 94.82(18) . .
O2 Cd1 O5 168.59(16) . .
O4 Cd1 O5 89.00(18) . .
O7 Cd1 O1 79.1(2) . .
O6 Cd1 O1 80.05(16) . .
O3 Cd1 O1 140.41(16) . .
O2 Cd1 O1 53.57(14) . .
O4 Cd1 O1 130.00(15) . .
O5 Cd1 O1 122.55(16) . .
O7 Cd1 C27 117.0(2) . .
O6 Cd1 C27 116.0(2) . .
O3 Cd1 C27 27.96(17) . .
O2 Cd1 C27 89.17(16) . .
O4 Cd1 C27 27.36(16) . .
O5 Cd1 C27 92.72(18) . .
O1 Cd1 C27 142.27(14) . .
O7 Cd1 C37 105.5(2) . 1_645
O6 Cd1 C37 27.54(17) . 1_645
O3 Cd1 C37 117.0(2) . 1_645
O2 Cd1 C37 141.66(18) . 1_645
O4 Cd1 C37 89.46(19) . 1_645
O5 Cd1 C37 27.36(17) . 1_645
O1 Cd1 C37 102.61(17) . 1_645
C27 Cd1 C37 104.88(19) . 1_645
O7 Cd1 C17 90.1(2) . .
O6 Cd1 C17 96.78(17) . .
O3 Cd1 C17 117.40(18) . .
O2 Cd1 C17 26.80(17) . .
O4 Cd1 C17 108.87(17) . .
O5 Cd1 C17 147.78(18) . .
O1 Cd1 C17 26.82(16) . .
C27 Cd1 C17 115.61(17) . .
C37 Cd1 C17 123.35(18) 1_645 .
C51 N1 C52 73(3) 2_666 2_666
C51 N1 C43 71(2) 2_666 .
C52 N1 C43 132(3) 2_666 .
C43 N1 C42A 147(4) . .
C43 N1 C43A 30(2) . .
C42A N1 C43A 168(4) . .
C51 N1 C41 140(4) 2_666 .
C52 N1 C41 134(3) 2_666 .
C43 N1 C41 94(2) . .
C42A N1 C41 96(3) . .
C43A N1 C41 96(3) . .
C51 N1 C42 114(3) 2_666 .
C52 N1 C42 47.0(14) 2_666 .
C43 N1 C42 130(4) . .
C42A N1 C42 17.0(13) . .
C43A N1 C42 155(4) . .
C41 N1 C42 103(2) . .
C60 N2 C59 131(2) . .
C60 N2 C61 108(2) . .
C59 N2 C61 120.9(17) . .
C17 O1 Cd1 89.4(4) . .
C17 O2 Cd1 94.9(4) . .
C27 O3 Cd1 91.9(3) . .
C27 O4 Cd1 90.4(4) . .
C37 O5 Cd1 88.9(3) 1_645 .
C37 O6 Cd1 94.0(4) 1_645 .
C41 O7 Cd1 118.3(12) . .
C43 N1A C43A 32(2) . .
C43 N1A C41 98(2) . .
C43A N1A C41 106(3) . .
C43 N1A C42A 127(3) . .
C43A N1A C42A 152(4) . .
C41 N1A C42A 92(2) . .
C43 N1A C42 113(3) . .
C43A N1A C42 139(4) . .
C41 N1A C42 97(2) . .
C42A N1A C42 14.2(12) . .
N1 C42A N1A 9(3) . .
C43 C43A N1A 74(4) . .
C43 C43A N1 65(3) . .
N1A C43A N1 11(3) . .
N1 C51 C52 59.4(19) 2_666 .
N1 C51 C50 158(3) 2_666 .
C52 C51 C50 127.8(11) . .
N1 C51 C43 66(2) 2_666 2_666
C52 C51 C43 117.6(11) . 2_666
C50 C51 C43 114.3(12) . 2_666
C42 C52 N1 84(2) 2_666 2_666
C42 C52 C51 126.1(12) 2_666 .
N1 C52 C51 48.1(19) 2_666 .
C55 N55 C56 146(3) . .
C55 N55 C55 51(2) . 2_756
C56 N55 C55 100.5(14) . 2_756

loop_
_geom_bond_atom_site_label_1
_geom_bond_atom_site_label_2
_geom_bond_distance
_geom_bond_site_symmetry_2
C1 C11 1.531(6) .
C1 C2 1.535(7) .
C1 C8 1.536(7) .
C1 C10 1.545(6) .
C2 C3 1.553(6) .
C2 H2A 0.9700 .
C2 H2B 0.9700 .
C3 C9 1.534(7) .
C3 C21 1.534(7) .
C3 C4 1.542(6) .
C4 C5 1.524(7) .
C4 H4A 0.9700 .
C4 H4B 0.9700 .
C5 C31 1.532(6) .
C5 C6 1.539(7) .
C5 C10 1.541(6) .
C6 C7 1.550(7) .
C6 H6A 0.9700 .
C6 H6B 0.9700 .
C7 C8 1.519(7) .
C7 C9 1.526(8) .
C7 H7 0.9800 .
C8 H8A 0.9700 .
C8 H8B 0.9700 .
C9 H9A 0.9700 .
C9 H9B 0.9700 .
C10 H10A 0.9700 .
C10 H10B 0.9700 .
C11 C16 1.388(7) .
C11 C12 1.404(7) .
C12 C13 1.375(7) .
C12 H12 0.9300 .
C13 C14 1.395(7) .
C13 H13 0.9300 .
C14 C15 1.378(8) .
C14 C17 1.512(7) .
C15 C16 1.391(7) .
C15 H15 0.9300 .
C16 H16 0.9300 .
C17 O1 1.242(7) .
C17 O2 1.245(7) .
C17 Cd1 2.752(5) .
C21 C22 1.385(7) .
C21 C26 1.396(8) .
C22 C23 1.415(9) .
C22 H22 0.9300 .
C23 C24 1.371(9) .
C23 H23 0.9300 .
C24 C25 1.390(8) .
C24 C27 1.500(8) 1_456
C25 C26 1.368(9) .
C25 H25 0.9300 .
C26 H26 0.9300 .
C27 O4 1.237(7) .
C27 O3 1.262(8) .
C27 C24 1.500(8) 1_654
C27 Cd1 2.690(6) .
C31 C36 1.384(7) .
C31 C32 1.399(7) .
C32 C33 1.391(7) .
C32 H32 0.9300 .
C33 C34 1.378(8) .
C33 H33 0.9300 .
C34 C35 1.388(8) .
C34 C37 1.503(7) .
C35 C36 1.390(7) .
C35 H35 0.9300 .
C36 H36 0.9300 .
C37 O5 1.249(7) 1_465
C37 O6 1.260(7) 1_465
C37 Cd1 2.717(5) 1_465
C41 O7 1.38(2) .
C41 N1A 1.46(3) .
C41 N1 1.56(4) .
C42 C52 1.18(2) 2_666
C42 N1 1.60(3) .
C42 N1A 1.84(4) .
C43 C43A 0.78(6) .
C43 N1 1.40(4) .
C43 N1A 1.42(4) .
C43 C51 1.46(2) 2_666
C53 N53 1.21(3) .
C53 N53 1.36(3) 2_765
N53 N53 0.91(4) 2_765
N53 C53 1.36(3) 2_765
C55 N55 0.574(16) .
C55 C55 1.25(2) 2_756
C55 C56 1.434(15) .
C55 N55 1.53(2) 2_756
C55 C56 1.923(18) 2_756
C56 N55 0.924(17) .
C56 C55 1.923(18) 2_756
C59 O10 1.181(17) .
C59 N2 1.306(19) .
C60 N2 1.24(3) .
C61 N2 1.56(3) .
Cd1 O7 2.294(6) .
Cd1 O6 2.321(4) .
Cd1 O3 2.335(4) .
Cd1 O2 2.351(4) .
Cd1 O4 2.381(5) .
Cd1 O5 2.436(4) .
Cd1 O1 2.468(4) .
Cd1 C37 2.717(5) 1_645
N1 C51 1.05(4) 2_666
N1 C52 1.21(4) 2_666
N1 C42A 1.45(4) .
N1 C43A 1.54(5) .
O5 C37 1.249(7) 1_645
O6 C37 1.260(7) 1_645
N1A C43A 1.43(3) .
N1A C42A 1.64(3) .
C50 C51 1.448(18) .
C51 N1 1.05(4) 2_666
C51 C52 1.340(15) .
C51 C43 1.46(2) 2_666
C52 C42 1.18(2) 2_666
C52 N1 1.21(4) 2_666
N55 C55 1.53(2) 2_756
